data_7125298
loop_
_publ_author_name
'Firth, Kelly F.'
'M\"obus, Juri'
'Stephan, Douglas W.'

_publ_section_title
;
 A pendant phosphorus Lewis acid: route to a palladium-benzoyl derived
 phosphorane.
;
_journal_issue 97
_journal_name_full 'Chemical communications (Cambridge, England)'
_journal_page_first 13967
_journal_page_last 13970
_journal_paper_doi 10.1039/c6cc08561j
_journal_volume 52
_journal_year 2016
_chemical_formula_moiety 'C55 H44 Br F O P3 Pd, 1.5(C H2 Cl2), C F3 O3 S'
_chemical_formula_sum 'C57.5 H47 Br Cl3 F4 O4 P3 Pd S'
_chemical_formula_weight 1295.58
_space_group_crystal_system monoclinic
_space_group_IT_number 14
_space_group_name_Hall '-P 2ybc'
_space_group_name_H-M_alt 'P 1 21/c 1'
_atom_sites_solution_hydrogens geom
_audit_creation_date 2016-08-08
_audit_creation_method
;
Olex2 1.2
(compiled 2016.02.19 svn.r3266 for OlexSys, GUI svn.r5155)
;
_audit_update_record
;
2016-10-17 deposited with the CCDC.
2016-11-10 downloaded from the CCDC.
;
_cell_angle_alpha 90
_cell_angle_beta 96.688(3)
_cell_angle_gamma 90
_cell_formula_units_Z 4
_cell_length_a 14.2329(9)
_cell_length_b 20.4798(13)
_cell_length_c 19.1729(11)
_cell_measurement_reflns_used 9973
_cell_measurement_temperature 150(2)
_cell_measurement_theta_max 27.50
_cell_measurement_theta_min 2.26
_cell_volume 5550.6(6)
_computing_cell_refinement 'SAINT v8.34A (Bruker, 2013)'
_computing_data_reduction 'SAINT v8.34A (Bruker, 2013)'
_computing_molecular_graphics 'Olex2 (Dolomanov et al., 2009)'
_computing_publication_material 'Olex2 (Dolomanov et al., 2009)'
_computing_structure_refinement 'ShelXL (Sheldrick, 2015)'
_diffrn_ambient_temperature 149.99
_diffrn_measured_fraction_theta_full 0.999
_diffrn_measured_fraction_theta_max 0.997
_diffrn_measurement_device_type 'Bruker APEX-II CCD'
_diffrn_measurement_method '\f and \w scans'
_diffrn_radiation_type MoK\a
_diffrn_radiation_wavelength 0.71073
_diffrn_reflns_av_R_equivalents 0.0456
_diffrn_reflns_av_unetI/netI 0.0523
_diffrn_reflns_Laue_measured_fraction_full 0.999
_diffrn_reflns_Laue_measured_fraction_max 0.997
_diffrn_reflns_limit_h_max 17
_diffrn_reflns_limit_h_min -18
_diffrn_reflns_limit_k_max 26
_diffrn_reflns_limit_k_min -19
_diffrn_reflns_limit_l_max 24
_diffrn_reflns_limit_l_min -24
_diffrn_reflns_number 50319
_diffrn_reflns_point_group_measured_fraction_full 0.999
_diffrn_reflns_point_group_measured_fraction_max 0.997
_diffrn_reflns_theta_full 25.242
_diffrn_reflns_theta_max 27.543
_diffrn_reflns_theta_min 2.137
_diffrn_standards_number 0
_exptl_absorpt_coefficient_mu 1.382
_exptl_absorpt_correction_T_max 0.7456
_exptl_absorpt_correction_T_min 0.6842
_exptl_absorpt_correction_type multi-scan
_exptl_absorpt_process_details
;
SADABS-2014/5 (Bruker,2014/5) was used for absorption correction.
wR2(int) was 0.0624 before and 0.0464 after correction.
The Ratio of minimum to maximum transmission is 0.9177.
The \l/2 correction factor is 0.00150.
;
_exptl_crystal_colour yellow
_exptl_crystal_colour_primary yellow
_exptl_crystal_density_diffrn 1.550
_exptl_crystal_description block
_exptl_crystal_F_000 2612
_exptl_crystal_size_max 0.2
_exptl_crystal_size_mid 0.2
_exptl_crystal_size_min 0.1
_refine_diff_density_max 1.191
_refine_diff_density_min -0.937
_refine_diff_density_rms 0.086
_refine_ls_extinction_method none
_refine_ls_goodness_of_fit_ref 1.028
_refine_ls_hydrogen_treatment mixed
_refine_ls_matrix_type full
_refine_ls_number_parameters 758
_refine_ls_number_reflns 12780
_refine_ls_number_restraints 10
_refine_ls_restrained_S_all 1.030
_refine_ls_R_factor_all 0.0632
_refine_ls_R_factor_gt 0.0390
_refine_ls_shift/su_max 0.001
_refine_ls_shift/su_mean 0.000
_refine_ls_structure_factor_coef Fsqd
_refine_ls_weighting_details 'w=1/[\s^2^(Fo^2^)+(0.0367P)^2^+3.7844P] where P=(Fo^2^+2Fc^2^)/3'
_refine_ls_weighting_scheme calc
_refine_ls_wR_factor_gt 0.0813
_refine_ls_wR_factor_ref 0.0898
_reflns_Friedel_coverage 0.000
_reflns_number_gt 9642
_reflns_number_total 12780
_reflns_threshold_expression 'I > 2\s(I)'
_cod_data_source_file c6cc08561j2.cif
_cod_data_source_block pre
_cod_original_formula_sum 'C57.50 H47 Br Cl3 F4 O4 P3 Pd S'
_cod_database_code 7125298
_shelx_space_group_comment
;
The symmetry employed for this shelxl refinement is uniquely defined
by the following loop, which should always be used as a source of
symmetry information in preference to the above space-group names.
They are only intended as comments.
;
_shelx_estimated_absorpt_t_max 0.874
_shelx_estimated_absorpt_t_min 0.770
_olex2_refinement_description
;
1. Fixed Uiso
 At 1.2 times of:
  All C(H) groups, All C(H,H) groups
2. Rigid bond restraints
 C1B, S1B, F1B, F2B, F3B
 with sigma for 1-2 distances of 0.01 and sigma for 1-3 distances of 0.01
3. Others
 Sof(S1B)=Sof(O1B)=Sof(O2B)=Sof(O3B)=Sof(C1B)=Sof(F1B)=Sof(F2B)=Sof(F3B)=1-
 FVAR(1)
 Sof(S1C)=Sof(O1C)=Sof(O2C)=Sof(O3C)=Sof(C1C)=Sof(F2C)=Sof(F1C)=Sof(F3C)=FVAR(1)
 Fixed Sof: Cl22(0.5) C51(0.5) H51A(0.5) H51B(0.5) Cl21(0.5)
4.a Secondary CH2 refined with riding coordinates:
 C50(H50A,H50B), C51(H51A,H51B)
4.b Aromatic/amide H refined with riding coordinates:
 C32(H32), C33(H33), C34(H34), C35(H35), C36(H36), C48(H48), C47(H47),
 C46(H46), C45(H45), C44(H44), C38(H38), C39(H39), C40(H40), C41(H41), C42(H42),
  C6(H6), C5(H5), C4(H4), C3(H3), C2(H2), C8(H8), C9(H9), C10(H10), C11(H11),
 C12(H12), C18(H18), C17(H17), C16(H16), C15(H15), C14(H14), C24(H24), C23(H23),
  C22(H22), C21(H21), C30(H30), C29(H29), C28(H28), C27(H27), C26(H26),
 C902(H902), C903(H903), C904(H904), C905(H905), C906(H906)
;
_shelx_shelxl_version_number 2014/7
_olex2_submission_special_instructions 'No special instructions were received'

loop_
_space_group_symop_operation_xyz
'x, y, z'
'-x, y+1/2, -z+1/2'
'-x, -y, -z'
'x, -y-1/2, z-1/2'

loop_
_atom_site_label
_atom_site_type_symbol
_atom_site_fract_x
_atom_site_fract_y
_atom_site_fract_z
_atom_site_U_iso_or_equiv
_atom_site_adp_type
_atom_site_occupancy
_atom_site_site_symmetry_order
_atom_site_calc_flag
_atom_site_refinement_flags_posn
_atom_site_refinement_flags_adp
_atom_site_refinement_flags_occupancy
_atom_site_disorder_assembly
_atom_site_disorder_group
Pd1 Pd 0.35411(2) 0.59098(2) 0.11793(2) 0.01618(6) Uani 1 1 d . . . . .
Br1 Br 0.39878(2) 0.60735(2) -0.00306(2) 0.02708(8) Uani 1 1 d . . . . .
P3 P 0.21350(5) 0.53979(4) 0.07298(4) 0.01866(16) Uani 1 1 d . . . . .
F1 F 0.36001(13) 0.46601(8) 0.41135(8) 0.0319(4) Uani 1 1 d . . . . .
P1 P 0.47851(5) 0.65915(4) 0.16134(4) 0.01816(15) Uani 1 1 d . . . . .
O1 O 0.37819(14) 0.50758(9) 0.23243(9) 0.0211(4) Uani 1 1 d . . . . .
P2 P 0.36899(6) 0.48259(4) 0.32973(4) 0.02379(17) Uani 1 1 d . . . . .
C49 C 0.33913(18) 0.56151(13) 0.21324(13) 0.0171(6) Uani 1 1 d . . . . .
C31 C 0.15872(19) 0.58529(14) -0.00194(14) 0.0224(6) Uani 1 1 d . . . . .
C32 C 0.1560(2) 0.65313(15) 0.00333(16) 0.0321(7) Uani 1 1 d . . . . .
H32 H 0.1833 0.6740 0.0451 0.039 Uiso 1 1 calc R . . . .
C33 C 0.1140(2) 0.69000(17) -0.05164(18) 0.0385(8) Uani 1 1 d . . . . .
H33 H 0.1106 0.7361 -0.0469 0.046 Uiso 1 1 calc R . . . .
C34 C 0.0770(2) 0.66098(19) -0.11321(18) 0.0410(9) Uani 1 1 d . . . . .
H34 H 0.0483 0.6869 -0.1510 0.049 Uiso 1 1 calc R . . . .
C35 C 0.0815(2) 0.59422(18) -0.12008(16) 0.0366(8) Uani 1 1 d . . . . .
H35 H 0.0576 0.5742 -0.1632 0.044 Uiso 1 1 calc R . . . .
C36 C 0.1209(2) 0.55584(16) -0.06459(15) 0.0263(7) Uani 1 1 d . . . . .
H36 H 0.1220 0.5097 -0.0692 0.032 Uiso 1 1 calc R . . . .
C43 C 0.2243(2) 0.45604(14) 0.04534(14) 0.0212(6) Uani 1 1 d . . . . .
C48 C 0.1440(2) 0.41763(15) 0.02636(16) 0.0287(7) Uani 1 1 d . . . . .
H48 H 0.0829 0.4343 0.0316 0.034 Uiso 1 1 calc R . . . .
C47 C 0.1535(2) 0.35580(15) 0.00014(17) 0.0345(8) Uani 1 1 d . . . . .
H47 H 0.0988 0.3303 -0.0140 0.041 Uiso 1 1 calc R . . . .
C46 C 0.2423(3) 0.33064(16) -0.00567(18) 0.0383(8) Uani 1 1 d . . . . .
H46 H 0.2482 0.2879 -0.0238 0.046 Uiso 1 1 calc R . . . .
C45 C 0.3223(2) 0.36690(16) 0.01457(17) 0.0334(8) Uani 1 1 d . . . . .
H45 H 0.3832 0.3489 0.0114 0.040 Uiso 1 1 calc R . . . .
C44 C 0.3135(2) 0.43022(15) 0.03977(15) 0.0264(7) Uani 1 1 d . . . . .
H44 H 0.3684 0.4557 0.0531 0.032 Uiso 1 1 calc R . . . .
C37 C 0.12730(19) 0.53901(14) 0.13615(14) 0.0206(6) Uani 1 1 d . . . . .
C38 C 0.0659(2) 0.59158(15) 0.14099(16) 0.0292(7) Uani 1 1 d . . . . .
H38 H 0.0610 0.6247 0.1061 0.035 Uiso 1 1 calc R . . . .
C39 C 0.0120(2) 0.59544(17) 0.19673(18) 0.0352(8) Uani 1 1 d . . . . .
H39 H -0.0296 0.6313 0.1999 0.042 Uiso 1 1 calc R . . . .
C40 C 0.0185(2) 0.54785(17) 0.24722(17) 0.0352(8) Uani 1 1 d . . . . .
H40 H -0.0181 0.5511 0.2855 0.042 Uiso 1 1 calc R . . . .
C41 C 0.0779(2) 0.49528(17) 0.24271(16) 0.0319(7) Uani 1 1 d . . . . .
H41 H 0.0819 0.4621 0.2775 0.038 Uiso 1 1 calc R . . . .
C42 C 0.1321(2) 0.49105(15) 0.18707(15) 0.0264(7) Uani 1 1 d . . . . .
H42 H 0.1729 0.4547 0.1840 0.032 Uiso 1 1 calc R . . . .
C1 C 0.4776(2) 0.73207(14) 0.10799(13) 0.0224(6) Uani 1 1 d . . . . .
C6 C 0.5602(2) 0.76340(15) 0.09402(14) 0.0297(7) Uani 1 1 d . . . . .
H6 H 0.6202 0.7442 0.1078 0.036 Uiso 1 1 calc R . . . .
C5 C 0.5533(3) 0.82294(16) 0.05981(16) 0.0389(9) Uani 1 1 d . . . . .
H5 H 0.6091 0.8443 0.0492 0.047 Uiso 1 1 calc R . . . .
C4 C 0.4669(3) 0.85161(16) 0.04097(16) 0.0448(10) Uani 1 1 d . . . . .
H4 H 0.4637 0.8931 0.0186 0.054 Uiso 1 1 calc R . . . .
C3 C 0.3847(3) 0.82080(16) 0.05426(16) 0.0381(9) Uani 1 1 d . . . . .
H3 H 0.3251 0.8407 0.0409 0.046 Uiso 1 1 calc R . . . .
C2 C 0.3899(2) 0.76083(15) 0.08705(15) 0.0304(7) Uani 1 1 d . . . . .
H2 H 0.3335 0.7389 0.0955 0.036 Uiso 1 1 calc R . . . .
C7 C 0.5921(2) 0.61877(14) 0.16499(14) 0.0216(6) Uani 1 1 d . . . . .
C8 C 0.6723(2) 0.64486(16) 0.20405(16) 0.0323(8) Uani 1 1 d . . . . .
H8 H 0.6684 0.6857 0.2271 0.039 Uiso 1 1 calc R . . . .
C9 C 0.7571(2) 0.61154(18) 0.20925(19) 0.0422(9) Uani 1 1 d . . . . .
H9 H 0.8114 0.6294 0.2360 0.051 Uiso 1 1 calc R . . . .
C10 C 0.7633(2) 0.55221(18) 0.17568(17) 0.0392(9) Uani 1 1 d . . . . .
H10 H 0.8218 0.5293 0.1795 0.047 Uiso 1 1 calc R . . . .
C11 C 0.6848(2) 0.52629(16) 0.13666(16) 0.0324(7) Uani 1 1 d . . . . .
H11 H 0.6893 0.4857 0.1133 0.039 Uiso 1 1 calc R . . . .
C12 C 0.5997(2) 0.55904(14) 0.13139(14) 0.0243(6) Uani 1 1 d . . . . .
H12 H 0.5457 0.5407 0.1046 0.029 Uiso 1 1 calc R . . . .
C13 C 0.4772(2) 0.69404(14) 0.24883(14) 0.0208(6) Uani 1 1 d . . . . .
C18 C 0.4368(2) 0.75484(16) 0.25929(16) 0.0324(7) Uani 1 1 d . . . . .
H18 H 0.4111 0.7800 0.2200 0.039 Uiso 1 1 calc R . . . .
C17 C 0.4341(3) 0.77880(16) 0.32680(17) 0.0382(8) Uani 1 1 d . . . . .
H17 H 0.4053 0.8198 0.3335 0.046 Uiso 1 1 calc R . . . .
C16 C 0.4729(2) 0.74336(16) 0.38399(16) 0.0353(8) Uani 1 1 d . . . . .
H16 H 0.4717 0.7600 0.4301 0.042 Uiso 1 1 calc R . . . .
C15 C 0.5134(2) 0.68388(16) 0.37389(15) 0.0346(8) Uani 1 1 d . . . . .
H15 H 0.5404 0.6595 0.4134 0.042 Uiso 1 1 calc R . . . .
C14 C 0.5153(2) 0.65893(15) 0.30726(15) 0.0273(7) Uani 1 1 d . . . . .
H14 H 0.5430 0.6174 0.3013 0.033 Uiso 1 1 calc R . . . .
C20 C 0.3037(2) 0.55758(14) 0.33178(14) 0.0214(6) Uani 1 1 d . . . . .
C19 C 0.29340(19) 0.59283(13) 0.26911(14) 0.0189(6) Uani 1 1 d . . . . .
C24 C 0.2445(2) 0.65145(14) 0.26277(15) 0.0243(6) Uani 1 1 d . . . . .
H24 H 0.2375 0.6748 0.2197 0.029 Uiso 1 1 calc R . . . .
C23 C 0.2061(2) 0.67507(16) 0.32099(16) 0.0298(7) Uani 1 1 d . . . . .
H23 H 0.1724 0.7152 0.3178 0.036 Uiso 1 1 calc R . . . .
C22 C 0.2164(2) 0.64094(16) 0.38357(16) 0.0320(7) Uani 1 1 d . . . . .
H22 H 0.1898 0.6580 0.4229 0.038 Uiso 1 1 calc R . . . .
C21 C 0.2650(2) 0.58203(15) 0.38982(15) 0.0271(7) Uani 1 1 d . . . . .
H21 H 0.2717 0.5588 0.4330 0.033 Uiso 1 1 calc R . . . .
C25 C 0.4966(2) 0.48460(14) 0.34188(15) 0.0251(7) Uani 1 1 d . . . . .
C30 C 0.5416(2) 0.51219(15) 0.40327(16) 0.0312(7) Uani 1 1 d . . . . .
H30 H 0.5047 0.5291 0.4374 0.037 Uiso 1 1 calc R . . . .
C29 C 0.6388(3) 0.51535(17) 0.41528(18) 0.0388(8) Uani 1 1 d . . . . .
H29 H 0.6684 0.5354 0.4568 0.047 Uiso 1 1 calc R . . . .
C28 C 0.6929(3) 0.4896(2) 0.36720(19) 0.0474(10) Uani 1 1 d . . . . .
H28 H 0.7600 0.4914 0.3756 0.057 Uiso 1 1 calc R . . . .
C27 C 0.6494(3) 0.4611(2) 0.30660(19) 0.0473(10) Uani 1 1 d . . . . .
H27 H 0.6869 0.4423 0.2740 0.057 Uiso 1 1 calc R . . . .
C26 C 0.5521(2) 0.45954(17) 0.29293(16) 0.0354(8) Uani 1 1 d . . . . .
H26 H 0.5229 0.4414 0.2502 0.042 Uiso 1 1 calc R . . . .
C901 C 0.3099(2) 0.40889(15) 0.29646(16) 0.0280(7) Uani 1 1 d . . . . .
C902 C 0.2391(2) 0.38342(17) 0.33309(19) 0.0371(8) Uani 1 1 d . . . . .
H902 H 0.2244 0.4042 0.3748 0.045 Uiso 1 1 calc R . . . .
C903 C 0.1902(3) 0.32779(18) 0.3088(2) 0.0467(10) Uani 1 1 d . . . . .
H903 H 0.1415 0.3107 0.3336 0.056 Uiso 1 1 calc R . . . .
C904 C 0.2124(3) 0.29739(17) 0.2486(2) 0.0485(10) Uani 1 1 d . . . . .
H904 H 0.1781 0.2597 0.2315 0.058 Uiso 1 1 calc R . . . .
C905 C 0.2838(3) 0.32123(17) 0.2131(2) 0.0434(9) Uani 1 1 d . . . . .
H905 H 0.3000 0.2992 0.1726 0.052 Uiso 1 1 calc R . . . .
C906 C 0.3317(2) 0.37683(15) 0.23618(17) 0.0338(8) Uani 1 1 d . . . . .
H906 H 0.3800 0.3936 0.2109 0.041 Uiso 1 1 calc R . . . .
Cl1A Cl -0.22324(9) 0.66895(7) 0.41623(8) 0.0842(4) Uani 1 1 d . . . A 1
Cl2S Cl -0.03980(7) 0.67262(5) 0.36538(5) 0.0562(3) Uani 1 1 d . . . . .
C50 C -0.1077(3) 0.6988(3) 0.4295(3) 0.0865(18) Uani 1 1 d . . . . .
H50A H -0.1094 0.7472 0.4296 0.104 Uiso 1 1 calc R . . A .
H50B H -0.0776 0.6843 0.4760 0.104 Uiso 1 1 calc R . . A .
S1C S 0.90672(12) 0.29740(8) 0.39856(8) 0.0425(5) Uani 0.644(3) 1 d . . P B 1
O1C O 0.8471(9) 0.2527(6) 0.3594(7) 0.105(5) Uani 0.644(3) 1 d . . P B 1
O2C O 1.0017(8) 0.2856(6) 0.4171(6) 0.151(5) Uani 0.644(3) 1 d . . P B 1
O3C O 0.8705(4) 0.3346(3) 0.4523(2) 0.0700(16) Uani 0.644(3) 1 d . . P B 1
C1C C 0.9123(5) 0.3554(3) 0.3337(4) 0.0536(19) Uani 0.644(3) 1 d . . P B 1
F2C F 0.9537(10) 0.4056(6) 0.3481(7) 0.206(7) Uani 0.644(3) 1 d . . P B 1
F1C F 0.9541(3) 0.3301(3) 0.27726(18) 0.0837(16) Uani 0.644(3) 1 d . . P B 1
F3C F 0.8270(6) 0.3683(6) 0.2963(5) 0.142(4) Uani 0.644(3) 1 d . . P B 1
S1B S 0.92841(19) 0.27830(13) 0.35263(14) 0.0384(9) Uani 0.356(3) 1 d . U P B 2
O1B O 0.8302(11) 0.2494(7) 0.3647(8) 0.031(3) Uani 0.356(3) 1 d . . P B 2
O2B O 0.9978(11) 0.2628(4) 0.4105(8) 0.030(2) Uani 0.356(3) 1 d . . P B 2
O3B O 0.9619(6) 0.2734(5) 0.2855(4) 0.049(2) Uani 0.356(3) 1 d . . P B 2
C1B C 0.9324(9) 0.3555(6) 0.3962(7) 0.055(3) Uani 0.356(3) 1 d . U P B 2
F1B F 0.8731(7) 0.3788(5) 0.4190(6) 0.106(3) Uani 0.356(3) 1 d . U P B 2
F2B F 0.9966(7) 0.3985(6) 0.3640(7) 0.056(2) Uani 0.356(3) 1 d . U P B 2
F3B F 0.8617(11) 0.3922(7) 0.3172(10) 0.085(4) Uani 0.356(3) 1 d . U P B 2
Cl22 Cl 0.9148(3) 0.5003(2) 0.5339(3) 0.1128(16) Uani 0.5 1 d . . P C -1
C51 C 0.9963(9) 0.4677(5) 0.5141(6) 0.088(3) Uani 0.5 1 d . . P C -1
H51A H 0.9702 0.4489 0.4684 0.105 Uiso 0.5 1 calc R . P C -1
H51B H 1.0004 0.4301 0.5469 0.105 Uiso 0.5 1 calc R . P C -1
Cl21 Cl 1.1012(4) 0.4757(2) 0.5028(3) 0.1134(18) Uani 0.5 1 d . . P C -1

loop_
_atom_site_aniso_label
_atom_site_aniso_U_11
_atom_site_aniso_U_22
_atom_site_aniso_U_33
_atom_site_aniso_U_23
_atom_site_aniso_U_13
_atom_site_aniso_U_12
Pd1 0.01604(11) 0.01736(11) 0.01497(10) 0.00054(8) 0.00117(7) -0.00229(9)
Br1 0.03019(17) 0.03341(18) 0.01785(14) -0.00038(12) 0.00371(12) -0.00856(14)
P3 0.0158(4) 0.0192(4) 0.0207(3) -0.0012(3) 0.0011(3) -0.0009(3)
F1 0.0452(11) 0.0301(10) 0.0222(8) 0.0087(7) 0.0117(8) 0.0084(8)
P1 0.0186(4) 0.0188(4) 0.0172(3) -0.0004(3) 0.0025(3) -0.0037(3)
O1 0.0259(11) 0.0199(10) 0.0181(9) 0.0024(8) 0.0047(8) 0.0037(9)
P2 0.0321(5) 0.0206(4) 0.0197(4) 0.0041(3) 0.0073(3) 0.0056(3)
C49 0.0145(14) 0.0155(14) 0.0210(13) 0.0005(11) 0.0010(11) -0.0049(11)
C31 0.0156(14) 0.0260(16) 0.0252(14) -0.0001(12) 0.0010(11) 0.0001(12)
C32 0.0350(19) 0.0275(17) 0.0312(17) 0.0007(14) -0.0065(14) -0.0021(15)
C33 0.038(2) 0.0311(19) 0.045(2) 0.0116(16) -0.0030(16) 0.0045(16)
C34 0.033(2) 0.052(2) 0.0356(18) 0.0136(17) -0.0071(15) 0.0024(17)
C35 0.0317(19) 0.050(2) 0.0259(16) 0.0021(15) -0.0055(13) -0.0020(17)
C36 0.0239(16) 0.0289(17) 0.0254(15) -0.0041(13) -0.0003(12) -0.0011(13)
C43 0.0218(15) 0.0194(15) 0.0233(14) 0.0005(12) 0.0056(12) 0.0007(12)
C48 0.0269(17) 0.0250(17) 0.0356(17) -0.0023(14) 0.0092(13) -0.0058(14)
C47 0.037(2) 0.0237(17) 0.0442(19) -0.0036(15) 0.0093(15) -0.0105(15)
C46 0.054(2) 0.0187(17) 0.046(2) -0.0031(15) 0.0198(17) -0.0044(16)
C45 0.0340(19) 0.0265(18) 0.0429(19) 0.0017(15) 0.0180(15) 0.0065(15)
C44 0.0270(17) 0.0248(16) 0.0280(15) 0.0039(13) 0.0061(13) -0.0015(13)
C37 0.0130(14) 0.0229(15) 0.0255(14) -0.0057(12) 0.0005(11) -0.0040(12)
C38 0.0229(16) 0.0283(17) 0.0361(17) -0.0024(14) 0.0022(13) 0.0026(14)
C39 0.0249(17) 0.039(2) 0.0435(19) -0.0108(16) 0.0100(14) 0.0042(15)
C40 0.0226(17) 0.048(2) 0.0370(18) -0.0121(16) 0.0116(14) -0.0069(16)
C41 0.0263(17) 0.040(2) 0.0295(16) -0.0024(14) 0.0034(13) -0.0059(15)
C42 0.0197(16) 0.0284(17) 0.0315(16) -0.0018(13) 0.0051(12) 0.0015(13)
C1 0.0328(17) 0.0196(15) 0.0149(13) -0.0030(11) 0.0033(12) -0.0051(13)
C6 0.041(2) 0.0296(17) 0.0193(14) -0.0065(13) 0.0072(13) -0.0156(15)
C5 0.065(3) 0.0306(19) 0.0223(15) -0.0049(14) 0.0126(16) -0.0249(19)
C4 0.095(3) 0.0180(17) 0.0225(16) -0.0020(13) 0.0101(19) -0.007(2)
C3 0.060(2) 0.0285(19) 0.0246(16) 0.0030(14) 0.0011(16) 0.0085(17)
C2 0.0386(19) 0.0268(17) 0.0252(15) 0.0024(13) 0.0015(13) 0.0002(15)
C7 0.0191(15) 0.0264(16) 0.0196(13) -0.0021(12) 0.0033(11) -0.0026(12)
C8 0.0238(17) 0.0360(19) 0.0366(17) -0.0154(15) 0.0021(14) -0.0029(14)
C9 0.0199(17) 0.056(2) 0.049(2) -0.0260(18) -0.0017(15) -0.0029(16)
C10 0.0240(18) 0.055(2) 0.0380(18) -0.0141(17) 0.0012(14) 0.0089(16)
C11 0.0312(18) 0.0343(19) 0.0316(17) -0.0098(14) 0.0036(14) 0.0050(15)
C12 0.0233(16) 0.0272(17) 0.0218(14) -0.0065(12) 0.0006(12) -0.0035(13)
C13 0.0218(15) 0.0224(15) 0.0188(13) -0.0032(11) 0.0053(11) -0.0056(12)
C18 0.043(2) 0.0291(18) 0.0253(15) 0.0003(13) 0.0040(14) 0.0038(15)
C17 0.053(2) 0.0260(18) 0.0371(18) -0.0081(15) 0.0098(16) 0.0079(16)
C16 0.049(2) 0.0325(19) 0.0247(16) -0.0048(14) 0.0081(15) -0.0067(17)
C15 0.052(2) 0.0337(19) 0.0185(14) 0.0022(13) 0.0040(14) 0.0011(16)
C14 0.0359(18) 0.0219(16) 0.0247(15) 0.0004(12) 0.0059(13) 0.0001(14)
C20 0.0216(15) 0.0215(15) 0.0220(14) 0.0018(12) 0.0058(11) -0.0005(12)
C19 0.0157(14) 0.0181(14) 0.0230(13) -0.0020(11) 0.0030(11) -0.0010(12)
C24 0.0225(16) 0.0237(16) 0.0259(15) 0.0021(12) 0.0003(12) 0.0018(13)
C23 0.0281(18) 0.0278(17) 0.0340(17) -0.0025(14) 0.0052(14) 0.0111(14)
C22 0.0320(18) 0.038(2) 0.0278(16) -0.0061(14) 0.0095(13) 0.0076(15)
C21 0.0286(17) 0.0321(18) 0.0216(14) -0.0016(13) 0.0067(12) 0.0017(14)
C25 0.0313(17) 0.0220(16) 0.0219(14) 0.0051(12) 0.0028(12) 0.0075(13)
C30 0.044(2) 0.0244(17) 0.0260(15) 0.0031(13) 0.0084(14) 0.0046(15)
C29 0.044(2) 0.038(2) 0.0316(18) 0.0035(15) -0.0053(16) -0.0066(17)
C28 0.032(2) 0.067(3) 0.042(2) 0.0059(19) -0.0015(16) 0.0036(19)
C27 0.033(2) 0.070(3) 0.039(2) -0.0022(19) 0.0079(16) 0.0164(19)
C26 0.0340(19) 0.047(2) 0.0246(16) -0.0049(15) -0.0012(14) 0.0107(16)
C901 0.0303(17) 0.0206(15) 0.0330(16) 0.0075(13) 0.0034(13) 0.0073(14)
C902 0.0294(19) 0.036(2) 0.046(2) 0.0136(16) 0.0052(15) 0.0088(16)
C903 0.028(2) 0.034(2) 0.077(3) 0.019(2) 0.0024(19) -0.0013(16)
C904 0.041(2) 0.0219(18) 0.078(3) 0.0057(19) -0.009(2) 0.0017(16)
C905 0.049(2) 0.0257(19) 0.055(2) -0.0040(17) 0.0006(18) 0.0034(17)
C906 0.039(2) 0.0225(17) 0.0392(18) 0.0011(14) 0.0026(15) 0.0010(15)
Cl1A 0.0596(8) 0.0744(8) 0.1237(11) -0.0264(8) 0.0324(8) -0.0195(6)
Cl2S 0.0455(6) 0.0607(7) 0.0617(6) -0.0237(5) 0.0037(5) 0.0016(5)
C50 0.052(3) 0.121(5) 0.088(4) -0.061(3) 0.015(3) -0.020(3)
S1C 0.0565(10) 0.0424(9) 0.0292(9) -0.0017(6) 0.0076(7) -0.0070(7)
O1C 0.123(9) 0.085(6) 0.105(8) -0.018(5) 0.008(6) -0.086(6)
O2C 0.060(6) 0.336(16) 0.053(5) 0.044(9) -0.003(4) 0.057(9)
O3C 0.103(4) 0.066(4) 0.050(3) -0.013(3) 0.050(3) -0.020(3)
C1C 0.045(4) 0.041(4) 0.078(5) 0.037(4) 0.017(4) 0.006(3)
F2C 0.308(19) 0.116(8) 0.210(12) 0.026(7) 0.098(13) -0.120(11)
F1C 0.080(3) 0.146(5) 0.0280(19) 0.015(3) 0.0192(19) 0.027(3)
F3C 0.103(7) 0.217(12) 0.111(7) 0.091(7) 0.032(5) 0.098(7)
S1B 0.0417(16) 0.0403(16) 0.0326(16) -0.0009(11) 0.0029(11) -0.0040(12)
O1B 0.027(5) 0.032(6) 0.036(5) 0.002(4) 0.008(4) -0.003(5)
O2B 0.038(6) 0.011(3) 0.039(5) 0.008(3) -0.007(4) 0.004(3)
O3B 0.049(5) 0.072(6) 0.028(4) -0.008(4) 0.016(3) -0.006(4)
C1B 0.059(8) 0.039(6) 0.074(8) -0.027(5) 0.042(6) -0.030(5)
F1B 0.104(7) 0.090(7) 0.135(7) -0.052(6) 0.060(6) -0.008(6)
F2B 0.049(4) 0.037(4) 0.088(6) -0.014(4) 0.028(4) -0.029(3)
F3B 0.064(8) 0.051(6) 0.137(9) 0.028(6) -0.004(6) 0.010(5)
Cl22 0.092(3) 0.099(3) 0.160(5) -0.020(3) 0.070(3) -0.033(3)
C51 0.115(10) 0.067(7) 0.081(7) 0.007(6) 0.009(7) -0.024(7)
Cl21 0.084(3) 0.091(3) 0.155(5) -0.004(3) -0.026(3) -0.006(2)

loop_
_atom_type_symbol
_atom_type_description
_atom_type_scat_dispersion_real
_atom_type_scat_dispersion_imag
_atom_type_scat_source
C C 0.0033 0.0016 'International Tables Vol C Tables 4.2.6.8 and 6.1.1.4'
H H 0.0000 0.0000 'International Tables Vol C Tables 4.2.6.8 and 6.1.1.4'
O O 0.0106 0.0060 'International Tables Vol C Tables 4.2.6.8 and 6.1.1.4'
F F 0.0171 0.0103 'International Tables Vol C Tables 4.2.6.8 and 6.1.1.4'
P P 0.1023 0.0942 'International Tables Vol C Tables 4.2.6.8 and 6.1.1.4'
S S 0.1246 0.1234 'International Tables Vol C Tables 4.2.6.8 and 6.1.1.4'
Br Br -0.2901 2.4595 'International Tables Vol C Tables 4.2.6.8 and 6.1.1.4'
Pd Pd -0.9988 1.0072 'International Tables Vol C Tables 4.2.6.8 and 6.1.1.4'
Cl Cl 0.1484 0.1585 'International Tables Vol C Tables 4.2.6.8 and 6.1.1.4'

loop_
_geom_angle_atom_site_label_1
_geom_angle_atom_site_label_2
_geom_angle_atom_site_label_3
_geom_angle
P3 Pd1 Br1 91.00(2)
P1 Pd1 Br1 89.22(2)
P1 Pd1 P3 169.76(3)
C49 Pd1 Br1 166.99(8)
C49 Pd1 P3 91.38(8)
C49 Pd1 P1 90.70(8)
C31 P3 Pd1 109.47(10)
C31 P3 C37 105.72(13)
C43 P3 Pd1 115.87(10)
C43 P3 C31 107.41(13)
C43 P3 C37 105.86(13)
C37 P3 Pd1 111.93(9)
C1 P1 Pd1 109.70(10)
C1 P1 C7 110.28(14)
C1 P1 C13 101.32(13)
C7 P1 Pd1 112.22(10)
C7 P1 C13 104.38(13)
C13 P1 Pd1 118.27(9)
C49 O1 P2 115.36(17)
F1 P2 O1 176.84(10)
F1 P2 C20 93.36(11)
F1 P2 C25 94.10(12)
F1 P2 C901 94.59(12)
C20 P2 O1 83.65(10)
C20 P2 C25 119.53(14)
C20 P2 C901 120.02(14)
C25 P2 O1 86.50(11)
C25 P2 C901 118.99(14)
C901 P2 O1 87.82(11)
O1 C49 Pd1 116.49(19)
O1 C49 C19 112.7(2)
C19 C49 Pd1 130.8(2)
C32 C31 P3 117.9(2)
C32 C31 C36 118.8(3)
C36 C31 P3 123.2(2)
C31 C32 H32 119.8
C33 C32 C31 120.3(3)
C33 C32 H32 119.8
C32 C33 H33 119.6
C34 C33 C32 120.7(3)
C34 C33 H33 119.6
C33 C34 H34 120.2
C33 C34 C35 119.7(3)
C35 C34 H34 120.2
C34 C35 H35 119.7
C34 C35 C36 120.6(3)
C36 C35 H35 119.7
C31 C36 H36 120.1
C35 C36 C31 119.8(3)
C35 C36 H36 120.1
C48 C43 P3 121.0(2)
C44 C43 P3 119.5(2)
C44 C43 C48 119.4(3)
C43 C48 H48 120.0
C47 C48 C43 120.0(3)
C47 C48 H48 120.0
C48 C47 H47 119.9
C48 C47 C46 120.2(3)
C46 C47 H47 119.9
C47 C46 H46 119.6
C45 C46 C47 120.7(3)
C45 C46 H46 119.6
C46 C45 H45 120.2
C46 C45 C44 119.6(3)
C44 C45 H45 120.2
C43 C44 C45 120.0(3)
C43 C44 H44 120.0
C45 C44 H44 120.0
C38 C37 P3 120.8(2)
C42 C37 P3 119.7(2)
C42 C37 C38 118.7(3)
C37 C38 H38 120.0
C39 C38 C37 120.1(3)
C39 C38 H38 120.0
C38 C39 H39 119.8
C40 C39 C38 120.4(3)
C40 C39 H39 119.8
C39 C40 H40 119.9
C39 C40 C41 120.2(3)
C41 C40 H40 119.9
C40 C41 H41 120.1
C40 C41 C42 119.7(3)
C42 C41 H41 120.1
C37 C42 C41 120.8(3)
C37 C42 H42 119.6
C41 C42 H42 119.6
C6 C1 P1 122.6(2)
C6 C1 C2 119.8(3)
C2 C1 P1 117.3(2)
C1 C6 H6 120.6
C5 C6 C1 118.9(3)
C5 C6 H6 120.6
C6 C5 H5 119.5
C4 C5 C6 120.9(3)
C4 C5 H5 119.5
C5 C4 H4 119.7
C5 C4 C3 120.6(3)
C3 C4 H4 119.7
C4 C3 H3 120.3
C2 C3 C4 119.4(3)
C2 C3 H3 120.3
C1 C2 H2 119.8
C3 C2 C1 120.4(3)
C3 C2 H2 119.8
C8 C7 P1 121.1(2)
C12 C7 P1 120.0(2)
C12 C7 C8 118.8(3)
C7 C8 H8 119.9
C9 C8 C7 120.2(3)
C9 C8 H8 119.9
C8 C9 H9 119.9
C8 C9 C10 120.2(3)
C10 C9 H9 119.9
C9 C10 H10 120.0
C11 C10 C9 120.0(3)
C11 C10 H10 120.0
C10 C11 H11 119.9
C10 C11 C12 120.2(3)
C12 C11 H11 119.9
C7 C12 H12 119.7
C11 C12 C7 120.6(3)
C11 C12 H12 119.7
C18 C13 P1 122.0(2)
C14 C13 P1 119.6(2)
C14 C13 C18 118.4(3)
C13 C18 H18 119.8
C17 C18 C13 120.4(3)
C17 C18 H18 119.8
C18 C17 H17 119.9
C16 C17 C18 120.3(3)
C16 C17 H17 119.9
C17 C16 H16 120.2
C15 C16 C17 119.5(3)
C15 C16 H16 120.2
C16 C15 H15 119.5
C16 C15 C14 120.9(3)
C14 C15 H15 119.5
C13 C14 H14 119.7
C15 C14 C13 120.5(3)
C15 C14 H14 119.7
C19 C20 P2 115.2(2)
C21 C20 P2 125.4(2)
C21 C20 C19 119.4(3)
C20 C19 C49 113.1(2)
C24 C19 C49 125.2(3)
C24 C19 C20 121.7(3)
C19 C24 H24 120.9
C23 C24 C19 118.2(3)
C23 C24 H24 120.9
C24 C23 H23 119.6
C22 C23 C24 120.8(3)
C22 C23 H23 119.6
C23 C22 H22 119.5
C23 C22 C21 121.0(3)
C21 C22 H22 119.5
C20 C21 H21 120.6
C22 C21 C20 118.9(3)
C22 C21 H21 120.6
C30 C25 P2 118.4(2)
C30 C25 C26 118.6(3)
C26 C25 P2 123.0(2)
C25 C30 H30 119.5
C29 C30 C25 121.0(3)
C29 C30 H30 119.5
C30 C29 H29 120.0
C28 C29 C30 120.0(3)
C28 C29 H29 120.0
C29 C28 H28 120.1
C29 C28 C27 119.7(3)
C27 C28 H28 120.1
C28 C27 H27 119.6
C26 C27 C28 120.7(3)
C26 C27 H27 119.6
C25 C26 H26 120.0
C27 C26 C25 119.9(3)
C27 C26 H26 120.0
C902 C901 P2 117.9(3)
C902 C901 C906 119.0(3)
C906 C901 P2 123.1(2)
C901 C902 H902 119.9
C903 C902 C901 120.2(3)
C903 C902 H902 119.9
C902 C903 H903 120.1
C904 C903 C902 119.7(4)
C904 C903 H903 120.1
C903 C904 H904 119.7
C905 C904 C903 120.5(4)
C905 C904 H904 119.7
C904 C905 H905 119.9
C906 C905 C904 120.1(4)
C906 C905 H905 119.9
C901 C906 H906 119.8
C905 C906 C901 120.5(3)
C905 C906 H906 119.8
Cl1A C50 H50A 109.1
Cl1A C50 H50B 109.1
Cl2S C50 Cl1A 112.4(2)
Cl2S C50 H50A 109.1
Cl2S C50 H50B 109.1
H50A C50 H50B 107.8
O1C S1C O3C 119.2(6)
O1C S1C C1C 97.9(6)
O2C S1C O1C 122.5(8)
O2C S1C O3C 109.5(6)
O2C S1C C1C 100.4(6)
O3C S1C C1C 101.8(4)
F2C C1C S1C 119.0(9)
F2C C1C F1C 104.7(8)
F2C C1C F3C 109.8(10)
F1C C1C S1C 111.3(5)
F3C C1C S1C 113.5(6)
F3C C1C F1C 95.7(7)
O1B S1B C1B 104.3(7)
O2B S1B O1B 110.5(8)
O2B S1B C1B 81.5(6)
O3B S1B O1B 120.4(7)
O3B S1B O2B 114.2(7)
O3B S1B C1B 119.2(6)
S1B C1B F3B 89.5(8)
F1B C1B S1B 125.8(10)
F1B C1B F2B 117.0(12)
F1B C1B F3B 77.5(13)
F2B C1B S1B 108.9(8)
F2B C1B F3B 73.7(9)
Cl22 C51 H51A 100.7
Cl22 C51 H51B 100.7
Cl22 C51 Cl21 144.8(8)
H51A C51 H51B 104.4
Cl21 C51 H51A 100.7
Cl21 C51 H51B 100.7

loop_
_geom_bond_atom_site_label_1
_geom_bond_atom_site_label_2
_geom_bond_distance
Pd1 Br1 2.4981(4)
Pd1 P3 2.3336(7)
Pd1 P1 2.3309(7)
Pd1 C49 1.960(3)
P3 C31 1.811(3)
P3 C43 1.807(3)
P3 C37 1.822(3)
F1 P2 1.6208(17)
P1 C1 1.809(3)
P1 C7 1.810(3)
P1 C13 1.825(3)
O1 P2 1.9536(19)
O1 C49 1.271(3)
P2 C20 1.798(3)
P2 C25 1.805(3)
P2 C901 1.808(3)
C49 C19 1.465(4)
C31 C32 1.394(4)
C31 C36 1.395(4)
C32 H32 0.9500
C32 C33 1.375(4)
C33 H33 0.9500
C33 C34 1.371(5)
C34 H34 0.9500
C34 C35 1.376(5)
C35 H35 0.9500
C35 C36 1.387(4)
C36 H36 0.9500
C43 C48 1.400(4)
C43 C44 1.391(4)
C48 H48 0.9500
C48 C47 1.375(4)
C47 H47 0.9500
C47 C46 1.381(5)
C46 H46 0.9500
C46 C45 1.377(5)
C45 H45 0.9500
C45 C44 1.395(4)
C44 H44 0.9500
C37 C38 1.397(4)
C37 C42 1.381(4)
C38 H38 0.9500
C38 C39 1.388(4)
C39 H39 0.9500
C39 C40 1.369(5)
C40 H40 0.9500
C40 C41 1.378(5)
C41 H41 0.9500
C41 C42 1.389(4)
C42 H42 0.9500
C1 C6 1.393(4)
C1 C2 1.396(4)
C6 H6 0.9500
C6 C5 1.383(5)
C5 H5 0.9500
C5 C4 1.373(5)
C4 H4 0.9500
C4 C3 1.378(5)
C3 H3 0.9500
C3 C2 1.378(4)
C2 H2 0.9500
C7 C8 1.396(4)
C7 C12 1.393(4)
C8 H8 0.9500
C8 C9 1.381(5)
C9 H9 0.9500
C9 C10 1.383(5)
C10 H10 0.9500
C10 C11 1.377(4)
C11 H11 0.9500
C11 C12 1.378(4)
C12 H12 0.9500
C13 C18 1.395(4)
C13 C14 1.387(4)
C18 H18 0.9500
C18 C17 1.389(4)
C17 H17 0.9500
C17 C16 1.376(5)
C16 H16 0.9500
C16 C15 1.371(5)
C15 H15 0.9500
C15 C14 1.379(4)
C14 H14 0.9500
C20 C19 1.395(4)
C20 C21 1.391(4)
C19 C24 1.386(4)
C24 H24 0.9500
C24 C23 1.386(4)
C23 H23 0.9500
C23 C22 1.381(4)
C22 H22 0.9500
C22 C21 1.389(4)
C21 H21 0.9500
C25 C30 1.392(4)
C25 C26 1.393(4)
C30 H30 0.9500
C30 C29 1.377(5)
C29 H29 0.9500
C29 C28 1.374(5)
C28 H28 0.9500
C28 C27 1.381(5)
C27 H27 0.9500
C27 C26 1.380(5)
C26 H26 0.9500
C901 C902 1.394(4)
C901 C906 1.395(4)
C902 H902 0.9500
C902 C903 1.388(5)
C903 H903 0.9500
C903 C904 1.380(5)
C904 H904 0.9500
C904 C905 1.377(5)
C905 H905 0.9500
C905 C906 1.374(5)
C906 H906 0.9500
Cl1A C50 1.746(4)
Cl2S C50 1.734(4)
C50 H50A 0.9900
C50 H50B 0.9900
S1C O1C 1.404(13)
S1C O2C 1.379(11)
S1C O3C 1.425(5)
S1C C1C 1.728(6)
C1C F2C 1.202(12)
C1C F1C 1.394(8)
C1C F3C 1.361(10)
S1B O1B 1.560(17)
S1B O2B 1.432(14)
S1B O3B 1.426(7)
S1B C1B 1.786(11)
C1B F1B 1.103(13)
C1B F2B 1.457(17)
C1B F3B 1.88(2)
Cl22 C51 1.427(13)
C51 H51A 0.9900
C51 H51B 0.9900
C51 Cl21 1.543(13)

loop_
_geom_torsion_atom_site_label_1
_geom_torsion_atom_site_label_2
_geom_torsion_atom_site_label_3
_geom_torsion_atom_site_label_4
_geom_torsion
Pd1 P3 C31 C32 -43.8(3)
Pd1 P3 C31 C36 135.0(2)
Pd1 P3 C43 C48 171.4(2)
Pd1 P3 C43 C44 -11.5(3)
Pd1 P3 C37 C38 86.7(2)
Pd1 P3 C37 C42 -83.2(2)
Pd1 P1 C1 C6 -144.9(2)
Pd1 P1 C1 C2 42.1(2)
Pd1 P1 C7 C8 -164.7(2)
Pd1 P1 C7 C12 12.0(3)
Pd1 P1 C13 C18 -92.0(3)
Pd1 P1 C13 C14 86.5(2)
Pd1 C49 C19 C20 -175.7(2)
Pd1 C49 C19 C24 4.1(4)
P3 C31 C32 C33 -179.1(3)
P3 C31 C36 C35 -178.9(2)
P3 C43 C48 C47 174.8(2)
P3 C43 C44 C45 -176.2(2)
P3 C37 C38 C39 -169.1(2)
P3 C37 C42 C41 169.2(2)
F1 P2 C20 C19 178.8(2)
F1 P2 C20 C21 -0.6(3)
F1 P2 C25 C30 -38.7(2)
F1 P2 C25 C26 140.9(3)
F1 P2 C901 C902 32.2(3)
F1 P2 C901 C906 -147.9(3)
P1 C1 C6 C5 -172.5(2)
P1 C1 C2 C3 171.6(2)
P1 C7 C8 C9 176.5(3)
P1 C7 C12 C11 -176.8(2)
P1 C13 C18 C17 177.7(3)
P1 C13 C14 C15 -178.7(2)
O1 P2 C20 C19 -0.2(2)
O1 P2 C20 C21 -179.6(3)
O1 P2 C25 C30 138.2(2)
O1 P2 C25 C26 -42.2(3)
O1 P2 C901 C902 -145.7(2)
O1 P2 C901 C906 34.1(3)
O1 C49 C19 C20 1.0(3)
O1 C49 C19 C24 -179.1(3)
P2 O1 C49 Pd1 176.09(11)
P2 O1 C49 C19 -1.2(3)
P2 C20 C19 C49 -0.4(3)
P2 C20 C19 C24 179.8(2)
P2 C20 C21 C22 179.8(2)
P2 C25 C30 C29 -179.7(2)
P2 C25 C26 C27 -178.1(3)
P2 C901 C902 C903 178.5(2)
P2 C901 C906 C905 -179.5(3)
C49 C19 C24 C23 -179.2(3)
C31 P3 C43 C48 -65.9(3)
C31 P3 C43 C44 111.2(2)
C31 P3 C37 C38 -32.4(3)
C31 P3 C37 C42 157.7(2)
C31 C32 C33 C34 -2.1(5)
C32 C31 C36 C35 0.0(4)
C32 C33 C34 C35 0.2(5)
C33 C34 C35 C36 1.8(5)
C34 C35 C36 C31 -1.9(5)
C36 C31 C32 C33 2.0(5)
C43 P3 C31 C32 -170.4(2)
C43 P3 C31 C36 8.5(3)
C43 P3 C37 C38 -146.2(2)
C43 P3 C37 C42 43.9(3)
C43 C48 C47 C46 1.9(5)
C48 C43 C44 C45 0.9(4)
C48 C47 C46 C45 0.0(5)
C47 C46 C45 C44 -1.4(5)
C46 C45 C44 C43 1.0(5)
C44 C43 C48 C47 -2.3(4)
C37 P3 C31 C32 76.9(3)
C37 P3 C31 C36 -104.2(3)
C37 P3 C43 C48 46.7(3)
C37 P3 C43 C44 -136.2(2)
C37 C38 C39 C40 -0.1(5)
C38 C37 C42 C41 -0.9(4)
C38 C39 C40 C41 -0.7(5)
C39 C40 C41 C42 0.6(5)
C40 C41 C42 C37 0.1(5)
C42 C37 C38 C39 0.9(4)
C1 P1 C7 C8 72.6(3)
C1 P1 C7 C12 -110.6(2)
C1 P1 C13 C18 27.8(3)
C1 P1 C13 C14 -153.6(2)
C1 C6 C5 C4 1.3(4)
C6 C1 C2 C3 -1.7(4)
C6 C5 C4 C3 -1.6(5)
C5 C4 C3 C2 0.3(5)
C4 C3 C2 C1 1.3(5)
C2 C1 C6 C5 0.4(4)
C7 P1 C1 C6 -20.8(3)
C7 P1 C1 C2 166.2(2)
C7 P1 C13 C18 142.4(3)
C7 P1 C13 C14 -39.0(3)
C7 C8 C9 C10 0.1(5)
C8 C7 C12 C11 0.0(4)
C8 C9 C10 C11 0.3(6)
C9 C10 C11 C12 -0.5(5)
C10 C11 C12 C7 0.4(5)
C12 C7 C8 C9 -0.3(5)
C13 P1 C1 C6 89.3(2)
C13 P1 C1 C2 -83.7(2)
C13 P1 C7 C8 -35.5(3)
C13 P1 C7 C12 141.3(2)
C13 C18 C17 C16 1.4(5)
C18 C13 C14 C15 -0.1(5)
C18 C17 C16 C15 -0.8(5)
C17 C16 C15 C14 -0.3(5)
C16 C15 C14 C13 0.7(5)
C14 C13 C18 C17 -0.9(5)
C20 P2 C25 C30 57.5(3)
C20 P2 C25 C26 -122.9(3)
C20 P2 C901 C902 -64.3(3)
C20 P2 C901 C906 115.5(3)
C20 C19 C24 C23 0.6(4)
C19 C20 C21 C22 0.5(4)
C19 C24 C23 C22 -0.1(5)
C24 C23 C22 C21 -0.3(5)
C23 C22 C21 C20 0.1(5)
C21 C20 C19 C49 179.0(3)
C21 C20 C19 C24 -0.8(4)
C25 P2 C20 C19 82.1(2)
C25 P2 C20 C21 -97.2(3)
C25 P2 C901 C902 129.5(2)
C25 P2 C901 C906 -50.7(3)
C25 C30 C29 C28 -1.7(5)
C30 C25 C26 C27 1.5(5)
C30 C29 C28 C27 0.6(6)
C29 C28 C27 C26 1.6(6)
C28 C27 C26 C25 -2.6(6)
C26 C25 C30 C29 0.6(5)
C901 P2 C20 C19 -84.0(3)
C901 P2 C20 C21 96.7(3)
C901 P2 C25 C30 -136.3(2)
C901 P2 C25 C26 43.4(3)
C901 C902 C903 C904 0.6(5)
C902 C901 C906 C905 0.3(5)
C902 C903 C904 C905 1.1(5)
C903 C904 C905 C906 -2.0(5)
C904 C905 C906 C901 1.3(5)
C906 C901 C902 C903 -1.3(5)
O1C S1C C1C F2C 175.3(11)
O1C S1C C1C F1C -62.9(7)
O1C S1C C1C F3C 43.7(9)
O2C S1C C1C F2C -59.5(11)
O2C S1C C1C F1C 62.3(7)
O2C S1C C1C F3C 169.0(9)
O3C S1C C1C F2C 53.1(10)
O3C S1C C1C F1C 175.0(5)
O3C S1C C1C F3C -78.4(8)
O1B S1B C1B F1B -8.0(18)
O1B S1B C1B F2B -154.8(10)
O1B S1B C1B F3B -82.2(8)
O2B S1B C1B F1B -117.1(18)
O2B S1B C1B F2B 96.1(11)
O2B S1B C1B F3B 168.7(9)
O3B S1B C1B F1B 129.9(15)
O3B S1B C1B F2B -17.0(13)
O3B S1B C1B F3B 55.6(9)
